data_7244913
loop_
_publ_author_name
'Huang, Xia-Lu'
'Chen, Yi-Qing'
'Wen, Ge-Hua'
'Bao, Song-Song'
'Zheng, Li-Min'

_publ_section_title
;
 Hydrated metal ions as weak Br\/onsted acids show promoting effects on
 proton conduction
;
_journal_name_full CrystEngComm
_journal_paper_doi 10.1039/D2CE00430E
_journal_year 2022
_chemical_formula_moiety 'C9 H25 Co2 N3 O12 P3, 3(H2 O)'
_chemical_formula_sum 'C9 H31 Co2 N3 O15 P3'
_chemical_formula_weight 632.14
_space_group_crystal_system monoclinic
_space_group_IT_number 15
_space_group_name_Hall '-C 2yc'
_space_group_name_H-M_alt 'C 1 2/c 1'
_atom_sites_solution_hydrogens mixed
_audit_creation_method SHELXL-2014/7
_audit_update_record
;
2022-03-15 deposited with the CCDC.	2022-04-26 downloaded from the CCDC.
;
_cell_angle_alpha 90
_cell_angle_beta 93.589(8)
_cell_angle_gamma 90
_cell_formula_units_Z 8
_cell_length_a 23.971(4)
_cell_length_b 7.8678(13)
_cell_length_c 22.429(4)
_cell_measurement_reflns_used 2978
_cell_measurement_temperature 296(2)
_cell_measurement_theta_max 27.340
_cell_measurement_theta_min 2.411
_cell_volume 4221.8(12)
_computing_cell_refinement 'APEX 3'
_computing_data_collection 'APEX 3'
_computing_data_reduction "'APEX 3"
_computing_molecular_graphics SHELXTL
_computing_publication_material SHELXTL
_computing_structure_refinement 'SHELXL-2018/3 (Sheldrick, 2018)'
_computing_structure_solution 'SHELXT 2014/5 (Sheldrick, 2014)'
_diffrn_ambient_temperature 296(2)
_diffrn_detector_area_resol_mean 4K
_diffrn_measured_fraction_theta_full 0.994
_diffrn_measured_fraction_theta_max 0.991
_diffrn_measurement_device_type 'Bruker APEX DUO'
_diffrn_measurement_method CCD
_diffrn_radiation_type MoK\a
_diffrn_radiation_wavelength 0.71073
_diffrn_reflns_av_R_equivalents 0.0552
_diffrn_reflns_av_unetI/netI 0.0827
_diffrn_reflns_Laue_measured_fraction_full 0.994
_diffrn_reflns_Laue_measured_fraction_max 0.991
_diffrn_reflns_limit_h_max 30
_diffrn_reflns_limit_h_min -31
_diffrn_reflns_limit_k_max 8
_diffrn_reflns_limit_k_min -10
_diffrn_reflns_limit_l_max 23
_diffrn_reflns_limit_l_min -29
_diffrn_reflns_number 10945
_diffrn_reflns_point_group_measured_fraction_full 0.994
_diffrn_reflns_point_group_measured_fraction_max 0.991
_diffrn_reflns_theta_full 25.242
_diffrn_reflns_theta_max 27.527
_diffrn_reflns_theta_min 2.413
_exptl_absorpt_coefficient_mu 1.880
_exptl_absorpt_correction_T_max 0.7456
_exptl_absorpt_correction_T_min 0.6181
_exptl_absorpt_correction_type multi-scan
_exptl_absorpt_process_details
;
 SADABS 2016/2: Krause, L., Herbst-Irmer, R., Sheldrick G.M. & Stalke D.,
 J. Appl. Cryst. 48 (2015) 3-10
;
_exptl_crystal_colour purple
_exptl_crystal_density_diffrn 1.989
_exptl_crystal_description needle-like
_exptl_crystal_F_000 2600
_exptl_crystal_size_max 0.150
_exptl_crystal_size_mid 0.050
_exptl_crystal_size_min 0.030
_refine_diff_density_max 0.828
_refine_diff_density_min -0.838
_refine_diff_density_rms 0.138
_refine_ls_extinction_method none
_refine_ls_goodness_of_fit_ref 1.018
_refine_ls_hydrogen_treatment constr
_refine_ls_matrix_type full
_refine_ls_number_parameters 289
_refine_ls_number_reflns 4825
_refine_ls_number_restraints 0
_refine_ls_restrained_S_all 1.018
_refine_ls_R_factor_all 0.0776
_refine_ls_R_factor_gt 0.0467
_refine_ls_shift/su_max 0.001
_refine_ls_shift/su_mean 0.000
_refine_ls_structure_factor_coef Fsqd
_refine_ls_weighting_details 'w=1/[\s^2^(Fo^2^)+(0.0401P)^2^+3.6945P] where P=(Fo^2^+2Fc^2^)/3'
_refine_ls_weighting_scheme calc
_refine_ls_wR_factor_gt 0.0944
_refine_ls_wR_factor_ref 0.1090
_reflns_Friedel_coverage 0.000
_reflns_number_gt 3491
_reflns_number_total 4825
_reflns_threshold_expression 'I > 2\s(I)'
_cod_data_source_file d2ce00430e2.cif
_cod_data_source_block 1-3(H2O)
_cod_original_cell_volume 4221.7(13)
_cod_original_sg_symbol_H-M 'C 2/c'
_cod_database_code 7244913
_shelx_shelxl_version_number 2014/7
_shelx_space_group_comment
;
The symmetry employed for this shelxl refinement is uniquely defined
by the following loop, which should always be used as a source of
symmetry information in preference to the above space-group names.
They are only intended as comments.
;
_shelx_estimated_absorpt_t_min 0.766
_shelx_estimated_absorpt_t_max 0.946

loop_
_space_group_symop_operation_xyz
'x, y, z'
'-x, y, -z+1/2'
'x+1/2, y+1/2, z'
'-x+1/2, y+1/2, -z+1/2'
'-x, -y, -z'
'x, -y, z-1/2'
'-x+1/2, -y+1/2, -z'
'x+1/2, -y+1/2, z-1/2'

loop_
_atom_site_label
_atom_site_type_symbol
_atom_site_fract_x
_atom_site_fract_y
_atom_site_fract_z
_atom_site_U_iso_or_equiv
_atom_site_adp_type
_atom_site_occupancy
_atom_site_site_symmetry_order
_atom_site_calc_flag
_atom_site_refinement_flags_posn
_atom_site_refinement_flags_adp
_atom_site_refinement_flags_occupancy
_atom_site_disorder_assembly
_atom_site_disorder_group
Co1 Co 0.63438(2) 0.12962(6) 0.39605(3) 0.01239(14) Uani 1 1 d . . . . .
Co2 Co 0.43752(2) 0.47066(6) 0.46958(3) 0.01412(14) Uani 1 1 d . . . . .
P1 P 0.54247(4) 0.38389(12) 0.38915(5) 0.0134(2) Uani 1 1 d . . . . .
P2 P 0.61885(4) -0.10867(12) 0.49800(5) 0.0145(2) Uani 1 1 d . . . . .
P3 P 0.74576(4) 0.29463(13) 0.40453(5) 0.0152(2) Uani 1 1 d . . . . .
C1 C 0.55798(16) -0.1176(5) 0.3582(2) 0.0175(9) Uani 1 1 d . . . . .
H1A H 0.5316 -0.1606 0.3273 0.021 Uiso 1 1 calc R U . . .
H1B H 0.5431 -0.1394 0.3967 0.021 Uiso 1 1 calc R U . . .
C2 C 0.61398(15) -0.2056(5) 0.3547(2) 0.0205(9) Uani 1 1 d . . . . .
H2A H 0.6121 -0.3186 0.3718 0.025 Uiso 1 1 calc R U . . .
H2B H 0.6226 -0.2172 0.3132 0.025 Uiso 1 1 calc R U . . .
C3 C 0.71038(16) -0.0970(5) 0.3527(2) 0.0184(9) Uani 1 1 d . . . . .
H3A H 0.7194 -0.2096 0.3386 0.022 Uiso 1 1 calc R U . . .
H3B H 0.7421 -0.0548 0.3773 0.022 Uiso 1 1 calc R U . . .
C4 C 0.69758(17) 0.0215(5) 0.3001(2) 0.0198(9) Uani 1 1 d . . . . .
H4A H 0.7320 0.0532 0.2825 0.024 Uiso 1 1 calc R U . . .
H4B H 0.6739 -0.0361 0.2698 0.024 Uiso 1 1 calc R U . . .
C5 C 0.62185(15) 0.2277(5) 0.27771(19) 0.0175(9) Uani 1 1 d . . . . .
H5A H 0.6337 0.2206 0.2372 0.021 Uiso 1 1 calc R U . . .
H5B H 0.6107 0.3439 0.2851 0.021 Uiso 1 1 calc R U . . .
C6 C 0.57320(16) 0.1088(5) 0.2851(2) 0.0201(9) Uani 1 1 d . . . . .
H6A H 0.5392 0.1607 0.2680 0.024 Uiso 1 1 calc R U . . .
H6B H 0.5792 0.0041 0.2637 0.024 Uiso 1 1 calc R U . . .
C7 C 0.51906(15) 0.1661(5) 0.3747(2) 0.0169(9) Uani 1 1 d . . . . .
H7A H 0.5083 0.1138 0.4114 0.020 Uiso 1 1 calc R U . . .
H7B H 0.4869 0.1657 0.3462 0.020 Uiso 1 1 calc R U . . .
C8 C 0.67300(16) -0.1722(5) 0.4490(2) 0.0179(9) Uani 1 1 d . . . . .
H8A H 0.7089 -0.1288 0.4645 0.021 Uiso 1 1 calc R U . . .
H8B H 0.6753 -0.2952 0.4475 0.021 Uiso 1 1 calc R U . . .
C9 C 0.70881(16) 0.3221(5) 0.3318(2) 0.0191(9) Uani 1 1 d . . . . .
H9A H 0.6887 0.4292 0.3307 0.023 Uiso 1 1 calc R U . . .
H9B H 0.7353 0.3243 0.3009 0.023 Uiso 1 1 calc R U . . .
N1 N 0.56641(13) 0.0689(4) 0.35009(16) 0.0147(7) Uani 1 1 d . . . . .
N2 N 0.65968(13) -0.1043(4) 0.38822(16) 0.0153(7) Uani 1 1 d . . . . .
N3 N 0.66857(12) 0.1782(4) 0.32076(16) 0.0143(7) Uani 1 1 d . . . . .
O1 O 0.60637(11) 0.3586(3) 0.39931(13) 0.0152(6) Uani 1 1 d . . . . .
O2 O 0.51878(11) 0.4440(3) 0.44738(13) 0.0150(6) Uani 1 1 d . . . . .
O3 O 0.52775(12) 0.4953(3) 0.33619(14) 0.0198(7) Uani 1 1 d . . . . .
O4 O 0.60208(11) 0.0661(3) 0.47050(13) 0.0160(6) Uani 1 1 d . . . . .
O5 O 0.56961(10) -0.2307(3) 0.49460(13) 0.0167(6) Uani 1 1 d . . . . .
O6 O 0.64573(11) -0.0954(3) 0.56069(14) 0.0185(6) Uani 1 1 d . . . . .
O7 O 0.70200(10) 0.2043(3) 0.43937(13) 0.0161(6) Uani 1 1 d . . . . .
O8 O 0.75454(11) 0.4798(3) 0.42744(14) 0.0214(7) Uani 1 1 d . . . . .
H8C H 0.7880 0.5025 0.4294 0.032 Uiso 1 1 calc R U . . .
O9 O 0.79958(11) 0.2025(3) 0.40006(14) 0.0211(7) Uani 1 1 d . . . . .
O1W O 0.40411(12) 0.3671(4) 0.38638(14) 0.0223(7) Uani 1 1 d . . . . .
H1WA H 0.3804 0.4211 0.3601 0.033 Uiso 1 1 d R U . . .
H1WB H 0.3866 0.2728 0.3982 0.033 Uiso 1 1 d R U . . .
O2W O 0.35747(11) 0.5356(3) 0.48716(14) 0.0193(6) Uani 1 1 d . . . . .
H2WA H 0.3560 0.5966 0.5210 0.029 Uiso 1 1 d R U . . .
H2WB H 0.3384 0.5932 0.4578 0.029 Uiso 1 1 d R U . . .
O3W O 0.44863(11) 0.7332(3) 0.44423(14) 0.0223(7) Uani 1 1 d . . . . .
H3WA H 0.4857 0.7455 0.4519 0.033 Uiso 1 1 d R U . . .
H3WB H 0.4318 0.8014 0.4699 0.033 Uiso 1 1 d R U . . .
O4W O 0.61012(16) 0.0573(4) 0.66845(17) 0.0455(10) Uani 1 1 d . . . . .
H4WA H 0.5913 0.1559 0.6642 0.068 Uiso 1 1 d R U . . .
H4WB H 0.6218 0.0295 0.6324 0.068 Uiso 1 1 d R U . . .
O5W O 0.83400(14) 0.0487(5) 0.30131(18) 0.0440(10) Uani 1 1 d . . . . .
H5WA H 0.8622 0.0976 0.2830 0.066 Uiso 1 1 d R U . . .
H5WB H 0.8220 0.1247 0.3276 0.066 Uiso 1 1 d R U . . .
O6W O 0.93855(12) 0.1276(4) 0.27132(16) 0.0324(8) Uani 1 1 d . . . . .
H6WA H 0.9645 0.0784 0.2965 0.049 Uiso 1 1 d R U . . .
H6WB H 0.9465 0.0979 0.2340 0.049 Uiso 1 1 d R U . . .

loop_
_atom_site_aniso_label
_atom_site_aniso_U_11
_atom_site_aniso_U_22
_atom_site_aniso_U_33
_atom_site_aniso_U_23
_atom_site_aniso_U_13
_atom_site_aniso_U_12
Co1 0.0103(2) 0.0127(2) 0.0144(3) -0.0012(2) 0.0034(2) -0.00118(19)
Co2 0.0117(3) 0.0142(2) 0.0165(3) 0.0011(2) 0.0024(2) -0.0001(2)
P1 0.0109(5) 0.0142(5) 0.0152(6) 0.0004(4) 0.0021(4) -0.0002(4)
P2 0.0128(5) 0.0126(5) 0.0183(6) 0.0003(4) 0.0035(4) -0.0017(4)
P3 0.0118(5) 0.0159(5) 0.0181(6) 0.0005(5) 0.0030(4) -0.0014(4)
C1 0.0146(19) 0.0169(19) 0.021(2) -0.0035(19) -0.0007(18) -0.0031(15)
C2 0.0172(19) 0.0176(19) 0.027(3) -0.008(2) 0.0018(19) -0.0027(16)
C3 0.0153(19) 0.0164(18) 0.025(3) -0.0032(19) 0.0104(19) 0.0018(15)
C4 0.020(2) 0.021(2) 0.020(2) -0.0032(19) 0.0100(19) -0.0003(16)
C5 0.0117(17) 0.030(2) 0.012(2) -0.0005(19) 0.0030(17) 0.0009(16)
C6 0.0124(19) 0.034(2) 0.013(2) -0.003(2) -0.0015(17) -0.0037(17)
C7 0.0103(17) 0.0195(19) 0.021(2) -0.0042(19) -0.0006(17) -0.0014(15)
C8 0.0152(19) 0.0160(18) 0.023(2) 0.0026(18) 0.0036(18) -0.0002(15)
C9 0.0145(19) 0.0212(19) 0.022(3) 0.0020(19) 0.0041(18) -0.0049(16)
N1 0.0130(16) 0.0163(16) 0.0148(19) -0.0005(15) 0.0008(15) -0.0007(12)
N2 0.0140(16) 0.0136(15) 0.019(2) -0.0036(15) 0.0055(15) -0.0023(13)
N3 0.0105(15) 0.0193(16) 0.0132(19) -0.0005(15) 0.0008(14) -0.0026(13)
O1 0.0130(13) 0.0136(12) 0.0193(16) -0.0017(13) 0.0026(12) 0.0007(10)
O2 0.0140(13) 0.0151(13) 0.0159(16) -0.0027(12) 0.0026(12) 0.0013(10)
O3 0.0187(14) 0.0228(14) 0.0180(17) 0.0060(13) 0.0021(13) 0.0009(11)
O4 0.0163(13) 0.0137(13) 0.0183(16) 0.0013(12) 0.0052(13) -0.0015(10)
O5 0.0161(13) 0.0145(13) 0.0194(17) 0.0023(13) 0.0007(13) -0.0048(11)
O6 0.0176(14) 0.0181(13) 0.0198(17) -0.0023(13) 0.0017(13) -0.0046(11)
O7 0.0125(13) 0.0201(13) 0.0159(16) -0.0007(13) 0.0014(12) -0.0032(11)
O8 0.0147(14) 0.0186(14) 0.0310(19) -0.0022(14) 0.0010(14) -0.0018(11)
O9 0.0131(13) 0.0242(14) 0.0265(19) 0.0024(14) 0.0042(13) 0.0028(12)
O1W 0.0228(15) 0.0239(15) 0.0200(18) -0.0002(14) -0.0007(14) -0.0056(12)
O2W 0.0195(15) 0.0211(14) 0.0174(17) -0.0023(13) 0.0016(13) 0.0037(11)
O3W 0.0251(15) 0.0183(14) 0.0241(18) 0.0021(14) 0.0080(14) 0.0042(12)
O4W 0.066(3) 0.039(2) 0.033(2) 0.0031(19) 0.018(2) 0.0026(19)
O5W 0.0316(19) 0.056(2) 0.046(3) -0.021(2) 0.0129(18) -0.0012(17)
O6W 0.0212(16) 0.0445(19) 0.032(2) 0.0013(18) 0.0033(15) 0.0096(14)

loop_
_atom_type_symbol
_atom_type_description
_atom_type_scat_dispersion_real
_atom_type_scat_dispersion_imag
_atom_type_scat_source
C C 0.0033 0.0016 'International Tables Vol C Tables 4.2.6.8 and 6.1.1.4'
H H 0.0000 0.0000 'International Tables Vol C Tables 4.2.6.8 and 6.1.1.4'
Co Co 0.3494 0.9721 'International Tables Vol C Tables 4.2.6.8 and 6.1.1.4'
N N 0.0061 0.0033 'International Tables Vol C Tables 4.2.6.8 and 6.1.1.4'
O O 0.0106 0.0060 'International Tables Vol C Tables 4.2.6.8 and 6.1.1.4'
P P 0.1023 0.0942 'International Tables Vol C Tables 4.2.6.8 and 6.1.1.4'

loop_
_geom_angle_atom_site_label_1
_geom_angle_atom_site_label_2
_geom_angle_atom_site_label_3
_geom_angle
_geom_angle_site_symmetry_1
_geom_angle_site_symmetry_3
_geom_angle_publ_flag
O1 Co1 O7 88.84(11) . . ?
O1 Co1 N1 88.13(12) . . ?
O7 Co1 N1 176.30(13) . . ?
O1 Co1 O4 92.81(12) . . ?
O7 Co1 O4 90.73(12) . . ?
N1 Co1 O4 91.54(13) . . ?
O1 Co1 N2 176.41(13) . . ?
O7 Co1 N2 94.39(12) . . ?
N1 Co1 N2 88.58(14) . . ?
O4 Co1 N2 88.72(13) . . ?
O1 Co1 N3 90.90(13) . . ?
O7 Co1 N3 89.48(13) . . ?
N1 Co1 N3 88.44(14) . . ?
O4 Co1 N3 176.28(12) . . ?
N2 Co1 N3 87.56(14) . . ?
O2W Co2 O2 171.03(11) . . ?
O2W Co2 O5 92.97(11) . 5_656 ?
O2 Co2 O5 95.97(10) . 5_656 ?
O2W Co2 O1W 87.64(12) . . ?
O2 Co2 O1W 93.36(11) . . ?
O5 Co2 O1W 87.46(11) 5_656 . ?
O2W Co2 O3W 86.83(11) . . ?
O2 Co2 O3W 84.23(10) . . ?
O5 Co2 O3W 172.19(12) 5_656 . ?
O1W Co2 O3W 100.33(11) . . ?
O2W Co2 O2 99.46(11) . 5_666 ?
O2 Co2 O2 80.00(12) . 5_666 ?
O5 Co2 O2 89.79(11) 5_656 5_666 ?
O1W Co2 O2 172.52(11) . 5_666 ?
O3W Co2 O2 82.55(11) . 5_666 ?
O3 P1 O2 114.42(16) . . ?
O3 P1 O1 111.91(16) . . ?
O2 P1 O1 109.30(16) . . ?
O3 P1 C7 110.68(19) . . ?
O2 P1 C7 108.36(18) . . ?
O1 P1 C7 101.32(16) . . ?
O6 P2 O5 111.99(16) . . ?
O6 P2 O4 113.16(16) . . ?
O5 P2 O4 111.06(15) . . ?
O6 P2 C8 107.52(18) . . ?
O5 P2 C8 112.15(18) . . ?
O4 P2 C8 100.39(17) . . ?
O9 P3 O7 115.80(17) . . ?
O9 P3 O8 112.24(16) . . ?
O7 P3 O8 110.55(17) . . ?
O9 P3 C9 111.9(2) . . ?
O7 P3 C9 101.72(17) . . ?
O8 P3 C9 103.47(18) . . ?
N1 C1 C2 108.4(3) . . ?
N1 C1 H1A 110.0 . . ?
C2 C1 H1A 110.0 . . ?
N1 C1 H1B 110.0 . . ?
C2 C1 H1B 110.0 . . ?
H1A C1 H1B 108.4 . . ?
N2 C2 C1 110.4(3) . . ?
N2 C2 H2A 109.6 . . ?
C1 C2 H2A 109.6 . . ?
N2 C2 H2B 109.6 . . ?
C1 C2 H2B 109.6 . . ?
H2A C2 H2B 108.1 . . ?
N2 C3 C4 107.8(3) . . ?
N2 C3 H3A 110.1 . . ?
C4 C3 H3A 110.1 . . ?
N2 C3 H3B 110.1 . . ?
C4 C3 H3B 110.1 . . ?
H3A C3 H3B 108.5 . . ?
N3 C4 C3 109.8(3) . . ?
N3 C4 H4A 109.7 . . ?
C3 C4 H4A 109.7 . . ?
N3 C4 H4B 109.7 . . ?
C3 C4 H4B 109.7 . . ?
H4A C4 H4B 108.2 . . ?
N3 C5 C6 108.8(3) . . ?
N3 C5 H5A 109.9 . . ?
C6 C5 H5A 109.9 . . ?
N3 C5 H5B 109.9 . . ?
C6 C5 H5B 109.9 . . ?
H5A C5 H5B 108.3 . . ?
N1 C6 C5 111.4(3) . . ?
N1 C6 H6A 109.3 . . ?
C5 C6 H6A 109.3 . . ?
N1 C6 H6B 109.3 . . ?
C5 C6 H6B 109.3 . . ?
H6A C6 H6B 108.0 . . ?
N1 C7 P1 108.2(2) . . ?
N1 C7 H7A 110.1 . . ?
P1 C7 H7A 110.1 . . ?
N1 C7 H7B 110.1 . . ?
P1 C7 H7B 110.1 . . ?
H7A C7 H7B 108.4 . . ?
N2 C8 P2 109.6(2) . . ?
N2 C8 H8A 109.7 . . ?
P2 C8 H8A 109.7 . . ?
N2 C8 H8B 109.7 . . ?
P2 C8 H8B 109.7 . . ?
H8A C8 H8B 108.2 . . ?
N3 C9 P3 109.3(3) . . ?
N3 C9 H9A 109.8 . . ?
P3 C9 H9A 109.8 . . ?
N3 C9 H9B 109.8 . . ?
P3 C9 H9B 109.8 . . ?
H9A C9 H9B 108.3 . . ?
C1 N1 C7 110.1(3) . . ?
C1 N1 C6 110.2(3) . . ?
C7 N1 C6 112.2(3) . . ?
C1 N1 Co1 107.1(2) . . ?
C7 N1 Co1 108.0(2) . . ?
C6 N1 Co1 109.0(2) . . ?
C8 N2 C3 111.6(3) . . ?
C8 N2 C2 112.0(3) . . ?
C3 N2 C2 110.0(3) . . ?
C8 N2 Co1 107.9(2) . . ?
C3 N2 Co1 106.2(2) . . ?
C2 N2 Co1 108.8(2) . . ?
C5 N3 C9 111.2(3) . . ?
C5 N3 C4 111.1(3) . . ?
C9 N3 C4 111.4(3) . . ?
C5 N3 Co1 105.8(2) . . ?
C9 N3 Co1 107.7(3) . . ?
C4 N3 Co1 109.4(3) . . ?
P1 O1 Co1 117.30(15) . . ?
P1 O2 Co2 130.32(17) . . ?
P1 O2 Co2 129.68(15) . 5_666 ?
Co2 O2 Co2 100.00(12) . 5_666 ?
P2 O4 Co1 117.47(16) . . ?
P2 O5 Co2 129.91(16) . 5_656 ?
P3 O7 Co1 117.90(17) . . ?
P3 O8 H8C 109.5 . . ?
Co2 O1W H1WA 125.3 . . ?
Co2 O1W H1WB 102.3 . . ?
H1WA O1W H1WB 107.2 . . ?
Co2 O2W H2WA 112.4 . . ?
Co2 O2W H2WB 115.1 . . ?
H2WA O2W H2WB 107.6 . . ?
Co2 O3W H3WA 100.9 . . ?
Co2 O3W H3WB 109.5 . . ?
H3WA O3W H3WB 106.9 . . ?
H4WA O4W H4WB 107.3 . . ?
H5WA O5W H5WB 107.2 . . ?
H6WA O6W H6WB 107.0 . . ?

loop_
_geom_bond_atom_site_label_1
_geom_bond_atom_site_label_2
_geom_bond_distance
_geom_bond_site_symmetry_2
_geom_bond_publ_flag
Co1 O1 1.926(3) . ?
Co1 O7 1.929(3) . ?
Co1 N1 1.933(3) . ?
Co1 O4 1.949(3) . ?
Co1 N2 1.949(3) . ?
Co1 N3 1.960(4) . ?
Co2 O2W 2.048(3) . ?
Co2 O2 2.051(3) . ?
Co2 O5 2.063(3) 5_656 ?
Co2 O1W 2.145(3) . ?
Co2 O3W 2.163(3) . ?
Co2 O2 2.184(3) 5_666 ?
P1 O3 1.500(3) . ?
P1 O2 1.531(3) . ?
P1 O1 1.547(3) . ?
P1 C7 1.825(4) . ?
P2 O6 1.513(3) . ?
P2 O5 1.519(3) . ?
P2 O4 1.550(3) . ?
P2 C8 1.822(4) . ?
P3 O9 1.489(3) . ?
P3 O7 1.523(3) . ?
P3 O8 1.555(3) . ?
P3 C9 1.820(4) . ?
C1 N1 1.494(5) . ?
C1 C2 1.517(5) . ?
C1 H1A 0.9700 . ?
C1 H1B 0.9700 . ?
C2 N2 1.516(5) . ?
C2 H2A 0.9700 . ?
C2 H2B 0.9700 . ?
C3 N2 1.495(5) . ?
C3 C4 1.521(6) . ?
C3 H3A 0.9700 . ?
C3 H3B 0.9700 . ?
C4 N3 1.503(5) . ?
C4 H4A 0.9700 . ?
C4 H4B 0.9700 . ?
C5 N3 1.484(5) . ?
C5 C6 1.512(5) . ?
C5 H5A 0.9700 . ?
C5 H5B 0.9700 . ?
C6 N1 1.509(5) . ?
C6 H6A 0.9700 . ?
C6 H6B 0.9700 . ?
C7 N1 1.502(5) . ?
C7 H7A 0.9700 . ?
C7 H7B 0.9700 . ?
C8 N2 1.480(5) . ?
C8 H8A 0.9700 . ?
C8 H8B 0.9700 . ?
C9 N3 1.498(5) . ?
C9 H9A 0.9700 . ?
C9 H9B 0.9700 . ?
O2 Co2 2.184(3) 5_666 ?
O5 Co2 2.063(3) 5_656 ?
O8 H8C 0.8200 . ?
O1W H1WA 0.9000 . ?
O1W H1WB 0.9000 . ?
O2W H2WA 0.8999 . ?
O2W H2WB 0.8999 . ?
O3W H3WA 0.9000 . ?
O3W H3WB 0.9000 . ?
O4W H4WA 0.9000 . ?
O4W H4WB 0.9000 . ?
O5W H5WA 0.9000 . ?
O5W H5WB 0.9001 . ?
O6W H6WA 0.9000 . ?
O6W H6WB 0.9000 . ?

loop_
_geom_hbond_atom_site_label_D
_geom_hbond_atom_site_label_H
_geom_hbond_atom_site_label_A
_geom_hbond_distance_DH
_geom_hbond_distance_HA
_geom_hbond_distance_DA
_geom_hbond_angle_DHA
_geom_hbond_site_symmetry_A
O8 H8C O6 0.82 1.75 2.556(4) 167.0 7_656
O1W H1WA O5W 0.90 1.95 2.847(5) 175.5 3_455
O1W H1WB O6 0.90 1.87 2.754(4) 167.5 5_656
O2W H2WA O1 0.90 1.98 2.766(4) 144.6 5_666
O2W H2WB O9 0.90 1.77 2.670(4) 178.6 3_455
O3W H3WA O5 0.90 2.18 3.059(4) 164.9 1_565
O3W H3WB O4 0.90 1.92 2.814(4) 175.4 5_666
O4W H4WA O6W 0.90 2.37 3.087(5) 136.3 7_656
O4W H4WB O6 0.90 2.00 2.876(5) 164.6 .
O5W H5WA O6W 0.90 1.88 2.707(5) 152.1 .
O5W H5WB O9 0.90 1.85 2.698(5) 156.9 .
O6W H6WB O3 0.90 1.91 2.792(5) 167.4 4_645
O6W H6WA O3 0.90 1.83 2.717(4) 167.7 3_545

loop_
_geom_torsion_atom_site_label_1
_geom_torsion_atom_site_label_2
_geom_torsion_atom_site_label_3
_geom_torsion_atom_site_label_4
_geom_torsion
_geom_torsion_site_symmetry_1
_geom_torsion_site_symmetry_2
_geom_torsion_site_symmetry_3
_geom_torsion_site_symmetry_4
_geom_torsion_publ_flag
N1 C1 C2 N2 41.6(5) . . . . ?
N2 C3 C4 N3 44.1(4) . . . . ?
N3 C5 C6 N1 39.7(5) . . . . ?
O3 P1 C7 N1 92.7(3) . . . . ?
O2 P1 C7 N1 -141.1(3) . . . . ?
O1 P1 C7 N1 -26.1(3) . . . . ?
O6 P2 C8 N2 -150.9(2) . . . . ?
O5 P2 C8 N2 85.6(3) . . . . ?
O4 P2 C8 N2 -32.4(3) . . . . ?
O9 P3 C9 N3 93.2(3) . . . . ?
O7 P3 C9 N3 -31.0(3) . . . . ?
O8 P3 C9 N3 -145.7(3) . . . . ?
C2 C1 N1 C7 -159.5(3) . . . . ?
C2 C1 N1 C6 76.1(4) . . . . ?
C2 C1 N1 Co1 -42.3(4) . . . . ?
P1 C7 N1 C1 159.4(3) . . . . ?
P1 C7 N1 C6 -77.3(3) . . . . ?
P1 C7 N1 Co1 42.8(3) . . . . ?
C5 C6 N1 C1 -133.9(3) . . . . ?
C5 C6 N1 C7 102.9(4) . . . . ?
C5 C6 N1 Co1 -16.7(4) . . . . ?
P2 C8 N2 C3 159.5(2) . . . . ?
P2 C8 N2 C2 -76.6(3) . . . . ?
P2 C8 N2 Co1 43.1(3) . . . . ?
C4 C3 N2 C8 -162.7(3) . . . . ?
C4 C3 N2 C2 72.3(4) . . . . ?
C4 C3 N2 Co1 -45.3(4) . . . . ?
C1 C2 N2 C8 98.4(4) . . . . ?
C1 C2 N2 C3 -136.8(4) . . . . ?
C1 C2 N2 Co1 -20.9(4) . . . . ?
C6 C5 N3 C9 -159.3(3) . . . . ?
C6 C5 N3 C4 76.0(4) . . . . ?
C6 C5 N3 Co1 -42.6(4) . . . . ?
P3 C9 N3 C5 155.4(3) . . . . ?
P3 C9 N3 C4 -80.1(4) . . . . ?
P3 C9 N3 Co1 39.9(3) . . . . ?
C3 C4 N3 C5 -137.9(3) . . . . ?
C3 C4 N3 C9 97.5(4) . . . . ?
C3 C4 N3 Co1 -21.5(4) . . . . ?
O3 P1 O1 Co1 -119.86(19) . . . . ?
O2 P1 O1 Co1 112.33(19) . . . . ?
C7 P1 O1 Co1 -1.9(2) . . . . ?
O3 P1 O2 Co2 63.0(2) . . . . ?
O1 P1 O2 Co2 -170.58(18) . . . . ?
C7 P1 O2 Co2 -61.0(2) . . . . ?
O3 P1 O2 Co2 -116.1(2) . . . 5_666 ?
O1 P1 O2 Co2 10.3(2) . . . 5_666 ?
C7 P1 O2 Co2 119.9(2) . . . 5_666 ?
O6 P2 O4 Co1 121.66(18) . . . . ?
O5 P2 O4 Co1 -111.40(19) . . . . ?
C8 P2 O4 Co1 7.4(2) . . . . ?
O6 P2 O5 Co2 -45.6(3) . . . 5_656 ?
O4 P2 O5 Co2 -173.1(2) . . . 5_656 ?
C8 P2 O5 Co2 75.4(3) . . . 5_656 ?
O9 P3 O7 Co1 -113.61(19) . . . . ?
O8 P3 O7 Co1 117.32(18) . . . . ?
C9 P3 O7 Co1 7.9(2) . . . . ?
